data_2205742
loop_
_publ_author_name
'Jin, Chuan-Ming'
'Gong, Chu-Ru'

_publ_section_title
;
 Bis(2-methylimidazol-1-yl)methane
;
_journal_issue 5
_journal_name_full 'Acta Crystallographica Section E'
_journal_page_first o1494
_journal_page_last o1495
_journal_paper_doi 10.1107/S160053680501247X
_journal_volume 61
_journal_year 2005
_chemical_formula_iupac 'C9 H12 N4'
_chemical_formula_moiety 'C9 H12 N4'
_chemical_formula_sum 'C9 H12 N4'
_chemical_formula_weight 176.23
_chemical_melting_point 447K-449
_chemical_name_systematic
;
Bis(2-methylimidazol-1-yl)methane
;
_space_group_IT_number 15
_symmetry_cell_setting monoclinic
_symmetry_space_group_name_Hall '-C 2yc'
_symmetry_space_group_name_H-M 'C 1 2/c 1'
_atom_sites_solution_hydrogens geom
_atom_sites_solution_primary direct
_atom_sites_solution_secondary difmap
_audit_creation_method SHELXL-97
_cell_angle_alpha 90.00
_cell_angle_beta 120.599(3)
_cell_angle_gamma 90.00
_cell_formula_units_Z 4
_cell_length_a 12.371(2)
_cell_length_b 8.6873(16)
_cell_length_c 9.9175(18)
_cell_measurement_reflns_used 958
_cell_measurement_temperature 298(2)
_cell_measurement_theta_max 50.399
_cell_measurement_theta_min 6.052
_cell_volume 917.4(3)
_computing_cell_refinement SMART
_computing_data_collection 'SMART (Bruker, 1998)'
_computing_data_reduction 'SAINT (Bruker, 1998)'
_computing_molecular_graphics 'SHELXTL (Bruker, 1998)'
_computing_publication_material SHELXTL
_computing_structure_refinement 'SHELXL97 (Sheldrick, 1997)'
_computing_structure_solution 'SHELXS97 (Sheldrick, 1997)'
_diffrn_ambient_temperature 298(2)
_diffrn_measured_fraction_theta_full 0.996
_diffrn_measured_fraction_theta_max 0.996
_diffrn_measurement_device_type 'Bruker SMART CCD area-detector'
_diffrn_measurement_method '\f and \w'
_diffrn_radiation_monochromator graphite
_diffrn_radiation_source 'fine-focus sealed tube'
_diffrn_radiation_type MoK\a
_diffrn_radiation_wavelength 0.71073
_diffrn_reflns_av_R_equivalents 0.018
_diffrn_reflns_av_sigmaI/netI 0.1111
_diffrn_reflns_limit_h_max 14
_diffrn_reflns_limit_h_min -12
_diffrn_reflns_limit_k_max 8
_diffrn_reflns_limit_k_min -10
_diffrn_reflns_limit_l_max 11
_diffrn_reflns_limit_l_min -11
_diffrn_reflns_number 2281
_diffrn_reflns_theta_full 25.25
_diffrn_reflns_theta_max 25.25
_diffrn_reflns_theta_min 3.03
_diffrn_standards_decay_% 0
_diffrn_standards_interval_count 0
_diffrn_standards_number 0
_exptl_absorpt_coefficient_mu 0.083
_exptl_absorpt_correction_T_max 0.982
_exptl_absorpt_correction_T_min 0.976
_exptl_absorpt_correction_type empirical
_exptl_absorpt_process_details '(SADABS; Sheldrick, 1996)'
_exptl_crystal_colour colorless
_exptl_crystal_density_diffrn 1.276
_exptl_crystal_density_method 'not measured'
_exptl_crystal_description needle
_exptl_crystal_F_000 376
_exptl_crystal_size_max 0.516
_exptl_crystal_size_mid 0.243
_exptl_crystal_size_min 0.215
_refine_diff_density_max 0.323
_refine_diff_density_min -0.309
_refine_ls_extinction_coef 0.022(6)
_refine_ls_extinction_method SHELXL97
_refine_ls_goodness_of_fit_ref 1.083
_refine_ls_hydrogen_treatment constr
_refine_ls_matrix_type full
_refine_ls_number_parameters 61
_refine_ls_number_reflns 826
_refine_ls_number_restraints 0
_refine_ls_restrained_S_all 1.083
_refine_ls_R_factor_all 0.0756
_refine_ls_R_factor_gt 0.0681
_refine_ls_shift/su_max 0.000
_refine_ls_shift/su_mean 0.000
_refine_ls_structure_factor_coef Fsqd
_refine_ls_weighting_details 'calc w = 1/[\s^2^(Fo^2^)+(0.0801P)^2^] where P = (Fo^2^+2Fc^2^)/3'
_refine_ls_weighting_scheme calc
_refine_ls_wR_factor_gt 0.1592
_refine_ls_wR_factor_ref 0.1686
_reflns_number_gt 668
_reflns_number_total 826
_reflns_threshold_expression I>2\s(I)
_cod_data_source_file hk6004.cif
_cod_data_source_block I
_cod_depositor_comments
;
The following automatic conversions were performed:
'_symmetry_cell_setting' value 'Monoclinic' changed to 'monoclinic'
according to '/home/saulius/struct/CIF-dictionaries/cif_core.dic'
dictionary named 'cif_core.dic' version 2.4.1 from 2010-06-29.

Automatic conversion script
Id: cif_fix_enum 1527 2010-12-29 10:47:43Z saulius 

The following automatic conversions were performed:

'_symmetry_cell_setting' value 'Monoclinic' changed to 'monoclinic'
according to /home/saulius/struct/CIF-dictionaries/cif_core.dic
dictionary named 'cif_core.dic' version 2.4.1 from 2010-06-29.

Automatic conversion script
Id: cif_fix_values 1715 2011-07-08 13:25:40Z adriana 
;
_cod_original_sg_symbol_H-M 'C 2/c'
_cod_database_code 2205742
_cod_database_fobs_code 2205742

loop_
_symmetry_equiv_pos_as_xyz
'x, y, z'
'-x, y, -z+1/2'
'x+1/2, y+1/2, z'
'-x+1/2, y+1/2, -z+1/2'
'-x, -y, -z'
'x, -y, z-1/2'
'-x+1/2, -y+1/2, -z'
'x+1/2, -y+1/2, z-1/2'

loop_
_atom_site_label
_atom_site_fract_x
_atom_site_fract_y
_atom_site_fract_z
_atom_site_U_iso_or_equiv
_atom_site_adp_type
_atom_site_calc_flag
_atom_site_refinement_flags
_atom_site_occupancy
_atom_site_type_symbol
N1 0.45832(13) 0.38392(18) 0.11109(15) 0.0407(6) Uani d . 1 N
N2 0.34107(14) 0.2937(2) -0.12754(17) 0.0492(6) Uani d . 1 N
C1 0.53014(17) 0.2777(2) 0.0890(2) 0.0444(6) Uani d . 1 C
C2 0.45644(19) 0.2244(2) -0.0570(2) 0.0472(6) Uani d . 1 C
C3 0.34452(16) 0.3897(2) -0.0238(2) 0.0433(6) Uani d . 1 C
C4 0.5000 0.4765(4) 0.2500 0.0541(8) Uani d S 1 C
C5 0.24090(18) 0.4939(3) -0.0489(3) 0.0585(7) Uani d . 1 C
H1A 0.6124 0.2489 0.1601 0.053 Uiso calc R 1 H
H2B 0.4805 0.1501 -0.1041 0.057 Uiso calc R 1 H
H4A 0.4316 0.5422 0.2358 0.065 Uiso calc PR 0.50 H
H4B 0.5684 0.5422 0.2642 0.065 Uiso calc PR 0.50 H
H5A 0.2554 0.5946 -0.0763 0.088 Uiso calc R 1 H
H5B 0.2375 0.5000 0.0456 0.088 Uiso calc R 1 H
H5C 0.1627 0.4544 -0.1321 0.088 Uiso calc R 1 H

loop_
_atom_site_aniso_label
_atom_site_aniso_U_11
_atom_site_aniso_U_22
_atom_site_aniso_U_33
_atom_site_aniso_U_12
_atom_site_aniso_U_13
_atom_site_aniso_U_23
N1 0.0499(10) 0.0439(11) 0.0264(9) 0.0008(6) 0.0180(8) 0.0014(6)
N2 0.0562(11) 0.0576(13) 0.0280(8) -0.0019(7) 0.0173(7) 0.0000(7)
C1 0.0467(11) 0.0494(14) 0.0363(10) 0.0049(8) 0.0206(8) 0.0064(8)
C2 0.0619(12) 0.0507(14) 0.0348(10) 0.0019(9) 0.0288(9) -0.0024(8)
C3 0.0447(11) 0.0513(14) 0.0329(10) -0.0016(8) 0.0190(8) 0.0081(8)
C4 0.082(2) 0.049(2) 0.0285(14) 0.000 0.0263(13) 0.000
C5 0.0561(13) 0.0593(16) 0.0607(14) 0.0079(10) 0.0300(11) 0.0116(11)

loop_
_atom_type_symbol
_atom_type_description
_atom_type_scat_dispersion_real
_atom_type_scat_dispersion_imag
_atom_type_scat_source
C C 0.0033 0.0016 'International Tables Vol C Tables 4.2.6.8 and 6.1.1.4'
H H 0.0000 0.0000 'International Tables Vol C Tables 4.2.6.8 and 6.1.1.4'
N N 0.0061 0.0033 'International Tables Vol C Tables 4.2.6.8 and 6.1.1.4'

loop_
_geom_angle_atom_site_label_1
_geom_angle_atom_site_label_2
_geom_angle_atom_site_label_3
_geom_angle_site_symmetry_1
_geom_angle_site_symmetry_3
_geom_angle
_geom_angle_publ_flag
C3 N1 C1 . . 107.29(15) yes
C3 N1 C4 . . 127.18(14) yes
C1 N1 C4 . . 125.46(14) yes
C2 C1 N1 . . 105.35(17) yes
C2 C1 H1A . . 127.3 ?
N1 C1 H1A . . 127.3 ?
C3 N2 C2 . . 105.69(15) yes
C1 C2 N2 . . 111.0(2) yes
C1 C2 H2B . . 124.5 ?
N2 C2 H2B . . 124.5 ?
N2 C3 N1 . . 110.62(16) yes
N2 C3 C5 . . 125.28(17) yes
N1 C3 C5 . . 124.09(18) yes
N1 C4 N1 . 2_655 112.4(2) yes
N1 C4 H4A . . 109.1 ?
N1 C4 H4A 2_655 . 109.1 ?
N1 C4 H4B . . 109.1 ?
N1 C4 H4B 2_655 . 109.1 ?
H4A C4 H4B . . 107.9 ?
C3 C5 H5A . . 109.5 ?
C3 C5 H5B . . 109.5 ?
H5A C5 H5B . . 109.5 ?
C3 C5 H5C . . 109.5 ?
H5A C5 H5C . . 109.5 ?
H5B C5 H5C . . 109.5 ?

loop_
_geom_bond_atom_site_label_1
_geom_bond_atom_site_label_2
_geom_bond_site_symmetry_2
_geom_bond_distance
_geom_bond_publ_flag
N1 C3 . 1.362(2) yes
N1 C1 . 1.374(3) yes
N1 C4 . 1.445(2) yes
C1 C2 . 1.341(3) yes
C1 H1A . 0.9300 ?
N2 C3 . 1.309(3) yes
N2 C2 . 1.368(3) yes
C2 H2B . 0.9300 ?
C3 C5 . 1.483(3) yes
C4 N1 2_655 1.445(2) ?
C4 H4A . 0.9700 ?
C4 H4B . 0.9700 ?
C5 H5A . 0.9600 ?
C5 H5B . 0.9600 ?
C5 H5C . 0.9600 ?

loop_
_geom_torsion_atom_site_label_1
_geom_torsion_atom_site_label_2
_geom_torsion_atom_site_label_3
_geom_torsion_atom_site_label_4
_geom_torsion_site_symmetry_4
_geom_torsion
_geom_torsion_publ_flag
C3 N1 C1 C2 . -0.3(2) yes
C4 N1 C1 C2 . -177.52(17) ?
N1 C1 C2 N2 . 0.2(2) yes
C3 N2 C2 C1 . -0.1(2) yes
C2 N2 C3 N1 . -0.1(2) yes
C2 N2 C3 C5 . 178.53(18) ?
C1 N1 C3 N2 . 0.3(2) yes
C4 N1 C3 N2 . 177.44(17) ?
C1 N1 C3 C5 . -178.42(17) ?
C4 N1 C3 C5 . -1.2(3) ?
C3 N1 C4 N1 2_655 124.33(18) ?
C1 N1 C4 N1 2_655 -58.97(16) ?
